data_2236767
loop_
_publ_author_name
'Ganesh, G.'
'Yuvaraj, Panneer Selvam'
'Govindan, E.'
'Reddy, Boreddy S. R.'
'SubbiahPandi, A.'

_publ_section_title
;
 Methyl
 (3<i>S</i>,3'<i>R</i>)-1-methyl-2,2''-dioxo-1',2',3',5',6',7',8',8a'-octahydrodispiro[indoline-3,2'-indolizine-3',3''-indoline]-1'-carboxylate
;
_journal_coeditor_code ZL2499
_journal_issue 10
_journal_name_full 'Acta Crystallographica Section E'
_journal_page_first o2901
_journal_paper_doi 10.1107/S1600536812037531
_journal_volume 68
_journal_year 2012
_chemical_formula_iupac 'C25 H25 N3 O4'
_chemical_formula_moiety 'C25 H25 N3 O4'
_chemical_formula_sum 'C25 H25 N3 O4'
_chemical_formula_weight 431.48
_chemical_name_systematic
;
Methyl (3<i>S</i>,3'<i>R</i>)-1-methyl-2,2''-dioxo-1',2',3',5',6',7',8',8a'-
octahydrodispiro[indoline-3,2'-indolizine-3',3''-indoline]-1'-carboxylate
;
_space_group_IT_number 14
_symmetry_cell_setting monoclinic
_symmetry_space_group_name_Hall '-P 2yn'
_symmetry_space_group_name_H-M 'P 1 21/n 1'
_atom_sites_solution_hydrogens geom
_atom_sites_solution_primary direct
_atom_sites_solution_secondary difmap
_audit_creation_method SHELXL-97
_cell_angle_alpha 90.00
_cell_angle_beta 105.347(2)
_cell_angle_gamma 90.00
_cell_formula_units_Z 4
_cell_length_a 10.0516(3)
_cell_length_b 17.9539(6)
_cell_length_c 12.4471(4)
_cell_measurement_reflns_used 6752
_cell_measurement_temperature 293(2)
_cell_measurement_theta_max 31.0
_cell_measurement_theta_min 2.0
_cell_volume 2166.17(12)
_computing_cell_refinement 'SAINT (Bruker, 2008)'
_computing_data_collection 'APEX2 (Bruker, 2008)'
_computing_data_reduction 'SAINT (Bruker, 2008)'
_computing_molecular_graphics 'ORTEP-3 (Farrugia, 1997)'
_computing_publication_material 'SHELXL97 (Sheldrick, 2008) and PLATON (Spek, 2009)'
_computing_structure_refinement 'SHELXL97 (Sheldrick, 2008)'
_computing_structure_solution 'SHELXS97 (Sheldrick, 2008)'
_diffrn_ambient_temperature 293(2)
_diffrn_measured_fraction_theta_full 0.980
_diffrn_measured_fraction_theta_max 0.980
_diffrn_measurement_device_type 'Bruker APEXII CCD area-detector'
_diffrn_measurement_method '\w and \f scans'
_diffrn_radiation_monochromator graphite
_diffrn_radiation_source 'fine-focus sealed tube'
_diffrn_radiation_type MoK\a
_diffrn_radiation_wavelength 0.71073
_diffrn_reflns_av_R_equivalents 0.0328
_diffrn_reflns_av_sigmaI/netI 0.0368
_diffrn_reflns_limit_h_max 14
_diffrn_reflns_limit_h_min -14
_diffrn_reflns_limit_k_max 25
_diffrn_reflns_limit_k_min -25
_diffrn_reflns_limit_l_max 17
_diffrn_reflns_limit_l_min -17
_diffrn_reflns_number 27282
_diffrn_reflns_theta_full 30.99
_diffrn_reflns_theta_max 30.99
_diffrn_reflns_theta_min 2.04
_diffrn_standards_number 0
_exptl_absorpt_coefficient_mu 0.091
_exptl_absorpt_correction_T_max 0.983
_exptl_absorpt_correction_T_min 0.978
_exptl_absorpt_correction_type multi-scan
_exptl_absorpt_process_details '(SADABS; Sheldrick, 1996)'
_exptl_crystal_colour 'white crystalline'
_exptl_crystal_density_diffrn 1.323
_exptl_crystal_density_method 'not measured'
_exptl_crystal_description Block
_exptl_crystal_F_000 912
_exptl_crystal_size_max 0.25
_exptl_crystal_size_mid 0.22
_exptl_crystal_size_min 0.19
_refine_diff_density_max 0.226
_refine_diff_density_min -0.241
_refine_ls_extinction_method none
_refine_ls_goodness_of_fit_ref 1.029
_refine_ls_hydrogen_treatment constr
_refine_ls_matrix_type full
_refine_ls_number_parameters 291
_refine_ls_number_reflns 6752
_refine_ls_number_restraints 0
_refine_ls_restrained_S_all 1.029
_refine_ls_R_factor_all 0.0853
_refine_ls_R_factor_gt 0.0494
_refine_ls_shift/su_max 0.000
_refine_ls_shift/su_mean 0.000
_refine_ls_structure_factor_coef Fsqd
_refine_ls_weighting_details 'calc w=1/[\s^2^(Fo^2^)+(0.0675P)^2^+0.2828P] where P=(Fo^2^+2Fc^2^)/3'
_refine_ls_weighting_scheme calc
_refine_ls_wR_factor_gt 0.1223
_refine_ls_wR_factor_ref 0.1433
_reflns_number_gt 4374
_reflns_number_total 6752
_reflns_threshold_expression I>2\s(I)
_cod_data_source_file zl2499.cif
_cod_data_source_block I
_cod_original_sg_symbol_H-M 'P 21/n'
_cod_database_code 2236767
_cod_database_fobs_code 2236767

loop_
_symmetry_equiv_pos_as_xyz
'x, y, z'
'-x+1/2, y+1/2, -z+1/2'
'-x, -y, -z'
'x-1/2, -y-1/2, z-1/2'

loop_
_atom_site_type_symbol
_atom_site_label
_atom_site_fract_x
_atom_site_fract_y
_atom_site_fract_z
_atom_site_U_iso_or_equiv
_atom_site_adp_type
_atom_site_calc_flag
_atom_site_refinement_flags
_atom_site_occupancy
_atom_site_symmetry_multiplicity
C C1 0.39509(15) 0.18055(7) 0.38847(13) 0.0389(3) Uani d . 1 1
H H1A 0.3661 0.1786 0.3077 0.047 Uiso calc R 1 1
H H1B 0.3520 0.1394 0.4172 0.047 Uiso calc R 1 1
C C2 0.55128(16) 0.17364(9) 0.42873(14) 0.0475(4) Uani d . 1 1
H H2A 0.5783 0.1691 0.5092 0.057 Uiso calc R 1 1
H H2B 0.5803 0.1288 0.3979 0.057 Uiso calc R 1 1
C C3 0.62352(16) 0.24026(9) 0.39500(16) 0.0528(4) Uani d . 1 1
H H3A 0.6072 0.2411 0.3146 0.063 Uiso calc R 1 1
H H3B 0.7222 0.2362 0.4279 0.063 Uiso calc R 1 1
C C4 0.57047(14) 0.31205(8) 0.43361(14) 0.0421(3) Uani d . 1 1
H H4A 0.5954 0.3137 0.5144 0.051 Uiso calc R 1 1
H H4B 0.6125 0.3545 0.4071 0.051 Uiso calc R 1 1
C C5 0.41569(13) 0.31611(7) 0.38920(11) 0.0312(3) Uani d . 1 1
H H5 0.3898 0.3183 0.3076 0.037 Uiso calc R 1 1
C C6 0.20445(12) 0.26486(7) 0.39870(10) 0.0296(3) Uani d . 1 1
C C7 0.19738(12) 0.35157(7) 0.42780(10) 0.0287(3) Uani d . 1 1
C C8 0.34676(13) 0.37893(7) 0.43616(11) 0.0314(3) Uani d . 1 1
H H8 0.3936 0.3815 0.5159 0.038 Uiso calc R 1 1
C C9 0.35351(14) 0.45585(7) 0.39114(14) 0.0411(3) Uani d . 1 1
C C11 0.14592(16) 0.18861(8) 0.56175(13) 0.0434(3) Uani d . 1 1
H H11 0.2242 0.2033 0.6161 0.052 Uiso calc R 1 1
C C12 0.04945(18) 0.14130(9) 0.58827(16) 0.0545(4) Uani d . 1 1
H H12 0.0624 0.1252 0.6613 0.065 Uiso calc R 1 1
C C13 -0.06500(17) 0.11821(9) 0.50720(17) 0.0571(5) Uani d . 1 1
H H13 -0.1290 0.0872 0.5268 0.068 Uiso calc R 1 1
C C14 -0.08675(15) 0.14005(8) 0.39767(15) 0.0475(4) Uani d . 1 1
H H14 -0.1628 0.1233 0.3428 0.057 Uiso calc R 1 1
C C15 0.00836(13) 0.18761(7) 0.37260(12) 0.0357(3) Uani d . 1 1
C C16 0.12326(13) 0.21318(7) 0.45356(11) 0.0332(3) Uani d . 1 1
C C17 0.12949(14) 0.25295(7) 0.27335(11) 0.0349(3) Uani d . 1 1
C C18 0.04727(17) 0.41569(8) 0.24454(12) 0.0447(3) Uani d . 1 1
H H18 0.1102 0.4081 0.2027 0.054 Uiso calc R 1 1
C C19 -0.07771(19) 0.45125(9) 0.19857(15) 0.0575(5) Uani d . 1 1
H H19 -0.0988 0.4670 0.1248 0.069 Uiso calc R 1 1
C C20 -0.17011(18) 0.46340(10) 0.25991(16) 0.0591(5) Uani d . 1 1
H H20 -0.2529 0.4873 0.2269 0.071 Uiso calc R 1 1
C C21 -0.14357(15) 0.44103(8) 0.36957(15) 0.0485(4) Uani d . 1 1
H H21 -0.2065 0.4495 0.4112 0.058 Uiso calc R 1 1
C C22 -0.01959(13) 0.40548(7) 0.41489(12) 0.0344(3) Uani d . 1 1
C C23 0.07557(13) 0.39205(7) 0.35351(11) 0.0325(3) Uani d . 1 1
C C24 0.16580(13) 0.35799(7) 0.54149(11) 0.0315(3) Uani d . 1 1
N N1 0.35207(10) 0.25114(6) 0.42717(9) 0.0302(2) Uani d . 1 1
N N2 0.01226(12) 0.21398(7) 0.26806(10) 0.0399(3) Uani d . 1 1
H H2C -0.0517 0.2065 0.2077 0.048 Uiso calc R 1 1
N N3 0.03374(11) 0.38133(6) 0.52466(10) 0.0349(3) Uani d . 1 1
O O1 0.38982(14) 0.45660(6) 0.29638(11) 0.0609(3) Uani d . 1 1
O O2 0.33032(14) 0.51090(6) 0.43692(13) 0.0672(4) Uani d . 1 1
O O3 0.16969(12) 0.27330(6) 0.19483(8) 0.0488(3) Uani d . 1 1
O O4 0.24468(10) 0.34408(6) 0.63171(8) 0.0432(2) Uani d . 1 1
C C25 -0.03937(16) 0.38432(10) 0.61061(14) 0.0509(4) Uani d . 1 1
H H25A 0.0221 0.3706 0.6809 0.076 Uiso calc R 1 1
H H25B -0.1159 0.3504 0.5924 0.076 Uiso calc R 1 1
H H25C -0.0727 0.4340 0.6154 0.076 Uiso calc R 1 1
C C10 0.4028(3) 0.52914(11) 0.2504(2) 0.0971(8) Uani d . 1 1
H H10A 0.3167 0.5553 0.2378 0.146 Uiso calc R 1 1
H H10B 0.4268 0.5236 0.1811 0.146 Uiso calc R 1 1
H H10C 0.4737 0.5569 0.3017 0.146 Uiso calc R 1 1

loop_
_atom_site_aniso_label
_atom_site_aniso_U_11
_atom_site_aniso_U_22
_atom_site_aniso_U_33
_atom_site_aniso_U_12
_atom_site_aniso_U_13
_atom_site_aniso_U_23
C1 0.0442(8) 0.0309(6) 0.0414(8) 0.0046(6) 0.0107(6) -0.0048(6)
C2 0.0450(8) 0.0427(8) 0.0523(9) 0.0141(6) 0.0088(7) -0.0067(7)
C3 0.0377(8) 0.0529(9) 0.0708(11) 0.0085(7) 0.0194(8) -0.0090(8)
C4 0.0315(7) 0.0413(7) 0.0546(9) 0.0007(6) 0.0134(6) -0.0045(7)
C5 0.0314(6) 0.0300(6) 0.0329(7) 0.0007(5) 0.0099(5) -0.0019(5)
C6 0.0296(6) 0.0300(6) 0.0278(6) -0.0002(5) 0.0050(5) -0.0023(5)
C7 0.0267(6) 0.0308(6) 0.0269(6) 0.0012(5) 0.0042(5) -0.0024(5)
C8 0.0281(6) 0.0311(6) 0.0345(7) -0.0006(5) 0.0072(5) -0.0050(5)
C9 0.0332(7) 0.0304(7) 0.0605(10) -0.0013(5) 0.0137(7) -0.0040(6)
C11 0.0428(8) 0.0429(8) 0.0431(8) -0.0014(6) 0.0086(6) 0.0068(6)
C12 0.0558(10) 0.0529(9) 0.0585(11) 0.0014(8) 0.0218(8) 0.0191(8)
C13 0.0422(9) 0.0482(9) 0.0847(14) -0.0038(7) 0.0235(9) 0.0130(9)
C14 0.0323(7) 0.0394(8) 0.0696(11) -0.0032(6) 0.0114(7) -0.0023(7)
C15 0.0296(6) 0.0304(6) 0.0457(8) 0.0032(5) 0.0073(6) -0.0040(6)
C16 0.0320(6) 0.0295(6) 0.0371(7) -0.0001(5) 0.0077(5) -0.0007(5)
C17 0.0362(7) 0.0333(6) 0.0312(7) 0.0025(5) 0.0021(5) -0.0042(5)
C18 0.0539(9) 0.0390(8) 0.0361(8) 0.0001(6) 0.0031(7) 0.0017(6)
C19 0.0641(11) 0.0469(9) 0.0455(9) 0.0034(8) -0.0136(8) 0.0082(7)
C20 0.0417(9) 0.0468(9) 0.0727(13) 0.0083(7) -0.0129(8) 0.0059(8)
C21 0.0304(7) 0.0407(8) 0.0698(11) 0.0028(6) 0.0053(7) 0.0004(8)
C22 0.0288(6) 0.0293(6) 0.0423(8) -0.0009(5) 0.0046(6) -0.0011(5)
C23 0.0308(6) 0.0299(6) 0.0333(7) 0.0006(5) 0.0020(5) -0.0005(5)
C24 0.0306(6) 0.0311(6) 0.0319(7) 0.0016(5) 0.0067(5) -0.0028(5)
N1 0.0283(5) 0.0279(5) 0.0333(6) 0.0015(4) 0.0061(4) -0.0021(4)
N2 0.0341(6) 0.0414(6) 0.0375(6) -0.0029(5) -0.0020(5) -0.0079(5)
N3 0.0319(6) 0.0375(6) 0.0366(6) 0.0026(5) 0.0115(5) -0.0006(5)
O1 0.0904(9) 0.0347(6) 0.0664(8) -0.0031(6) 0.0362(7) 0.0076(5)
O2 0.0742(8) 0.0343(6) 0.1035(11) 0.0019(5) 0.0418(8) -0.0131(6)
O3 0.0554(6) 0.0600(7) 0.0290(5) -0.0038(5) 0.0078(5) -0.0021(5)
O4 0.0426(6) 0.0548(6) 0.0282(5) 0.0092(5) 0.0024(4) -0.0019(4)
C25 0.0466(9) 0.0592(10) 0.0551(10) 0.0026(7) 0.0280(8) -0.0015(8)
C10 0.149(2) 0.0460(11) 0.110(2) -0.0063(13) 0.0586(18) 0.0246(12)

loop_
_atom_type_symbol
_atom_type_description
_atom_type_scat_dispersion_real
_atom_type_scat_dispersion_imag
_atom_type_scat_source
C C 0.0033 0.0016 'International Tables Vol C Tables 4.2.6.8 and 6.1.1.4'
H H 0.0000 0.0000 'International Tables Vol C Tables 4.2.6.8 and 6.1.1.4'
N N 0.0061 0.0033 'International Tables Vol C Tables 4.2.6.8 and 6.1.1.4'
O O 0.0106 0.0060 'International Tables Vol C Tables 4.2.6.8 and 6.1.1.4'

loop_
_geom_angle_atom_site_label_1
_geom_angle_atom_site_label_2
_geom_angle_atom_site_label_3
_geom_angle
N1 C1 C2 109.38(11)
N1 C1 H1A 109.8
C2 C1 H1A 109.8
N1 C1 H1B 109.8
C2 C1 H1B 109.8
H1A C1 H1B 108.2
C3 C2 C1 111.89(13)
C3 C2 H2A 109.2
C1 C2 H2A 109.2
C3 C2 H2B 109.2
C1 C2 H2B 109.2
H2A C2 H2B 107.9
C2 C3 C4 110.35(12)
C2 C3 H3A 109.6
C4 C3 H3A 109.6
C2 C3 H3B 109.6
C4 C3 H3B 109.6
H3A C3 H3B 108.1
C5 C4 C3 109.82(12)
C5 C4 H4A 109.7
C3 C4 H4A 109.7
C5 C4 H4B 109.7
C3 C4 H4B 109.7
H4A C4 H4B 108.2
N1 C5 C4 109.79(11)
N1 C5 C8 100.62(9)
C4 C5 C8 115.22(11)
N1 C5 H5 110.3
C4 C5 H5 110.3
C8 C5 H5 110.3
N1 C6 C16 115.10(10)
N1 C6 C17 114.40(10)
C16 C6 C17 101.08(10)
N1 C6 C7 102.30(9)
C16 C6 C7 115.59(10)
C17 C6 C7 108.71(10)
C23 C7 C24 101.32(10)
C23 C7 C8 120.00(11)
C24 C7 C8 110.24(10)
C23 C7 C6 113.94(10)
C24 C7 C6 108.26(10)
C8 C7 C6 102.82(9)
C9 C8 C5 118.03(11)
C9 C8 C7 113.84(10)
C5 C8 C7 105.66(10)
C9 C8 H8 106.2
C5 C8 H8 106.2
C7 C8 H8 106.2
O2 C9 O1 123.47(14)
O2 C9 C8 123.39(15)
O1 C9 C8 113.14(12)
C16 C11 C12 118.79(15)
C16 C11 H11 120.6
C12 C11 H11 120.6
C13 C12 C11 120.57(16)
C13 C12 H12 119.7
C11 C12 H12 119.7
C12 C13 C14 121.43(15)
C12 C13 H13 119.3
C14 C13 H13 119.3
C15 C14 C13 117.52(15)
C15 C14 H14 121.2
C13 C14 H14 121.2
C14 C15 C16 122.15(14)
C14 C15 N2 127.88(14)
C16 C15 N2 109.88(12)
C11 C16 C15 119.47(13)
C11 C16 C6 131.94(12)
C15 C16 C6 108.57(12)
O3 C17 N2 126.05(13)
O3 C17 C6 126.30(12)
N2 C17 C6 107.64(11)
C23 C18 C19 118.39(15)
C23 C18 H18 120.8
C19 C18 H18 120.8
C20 C19 C18 121.13(16)
C20 C19 H19 119.4
C18 C19 H19 119.4
C19 C20 C21 121.61(15)
C19 C20 H20 119.2
C21 C20 H20 119.2
C20 C21 C22 117.14(15)
C20 C21 H21 121.4
C22 C21 H21 121.4
C21 C22 C23 122.14(14)
C21 C22 N3 127.87(13)
C23 C22 N3 109.91(11)
C18 C23 C22 119.57(13)
C18 C23 C7 132.35(12)
C22 C23 C7 108.08(11)
O4 C24 N3 125.36(12)
O4 C24 C7 126.32(11)
N3 C24 C7 108.31(11)
C6 N1 C1 116.04(10)
C6 N1 C5 106.90(10)
C1 N1 C5 113.03(10)
C17 N2 C15 111.60(11)
C17 N2 H2C 124.2
C15 N2 H2C 124.2
C24 N3 C22 110.72(11)
C24 N3 C25 124.37(13)
C22 N3 C25 124.84(12)
C9 O1 C10 115.98(15)
N3 C25 H25A 109.5
N3 C25 H25B 109.5
H25A C25 H25B 109.5
N3 C25 H25C 109.5
H25A C25 H25C 109.5
H25B C25 H25C 109.5
O1 C10 H10A 109.5
O1 C10 H10B 109.5
H10A C10 H10B 109.5
O1 C10 H10C 109.5
H10A C10 H10C 109.5
H10B C10 H10C 109.5

loop_
_geom_bond_atom_site_label_1
_geom_bond_atom_site_label_2
_geom_bond_distance
C1 N1 1.4613(16)
C1 C2 1.521(2)
C1 H1A 0.9700
C1 H1B 0.9700
C2 C3 1.515(2)
C2 H2A 0.9700
C2 H2B 0.9700
C3 C4 1.521(2)
C3 H3A 0.9700
C3 H3B 0.9700
C4 C5 1.5087(19)
C4 H4A 0.9700
C4 H4B 0.9700
C5 N1 1.4672(15)
C5 C8 1.5193(16)
C5 H5 0.9800
C6 N1 1.4525(15)
C6 C16 1.5126(17)
C6 C17 1.5574(19)
C6 C7 1.6041(17)
C7 C23 1.5109(18)
C7 C24 1.5344(17)
C7 C8 1.5569(17)
C8 C9 1.4987(18)
C8 H8 0.9800
C9 O2 1.1942(17)
C9 O1 1.3237(19)
C11 C16 1.378(2)
C11 C12 1.393(2)
C11 H11 0.9300
C12 C13 1.378(3)
C12 H12 0.9300
C13 C14 1.379(3)
C13 H13 0.9300
C14 C15 1.3778(19)
C14 H14 0.9300
C15 C16 1.394(2)
C15 N2 1.3949(19)
C17 O3 1.2087(17)
C17 N2 1.3570(18)
C18 C23 1.3772(19)
C18 C19 1.390(2)
C18 H18 0.9300
C19 C20 1.367(3)
C19 H19 0.9300
C20 C21 1.380(3)
C20 H20 0.9300
C21 C22 1.3807(19)
C21 H21 0.9300
C22 C23 1.3942(18)
C22 N3 1.3980(18)
C24 O4 1.2169(16)
C24 N3 1.3543(16)
N2 H2C 0.8600
N3 C25 1.4503(17)
O1 C10 1.442(2)
C25 H25A 0.9600
C25 H25B 0.9600
C25 H25C 0.9600
C10 H10A 0.9600
C10 H10B 0.9600
C10 H10C 0.9600

loop_
_geom_hbond_atom_site_label_D
_geom_hbond_atom_site_label_H
_geom_hbond_atom_site_label_A
_geom_hbond_site_symmetry_A
_geom_hbond_distance_DH
_geom_hbond_distance_HA
_geom_hbond_distance_DA
_geom_hbond_angle_DHA
N2 H2C O4 4_565 0.86 2.21 2.9639(15) 146.3
C2 H2A O3 4_666 0.97 2.48 3.348(2) 149.5
C25 H25C Cg6 3_566 0.96 2.81 3.5617(19) 135

loop_
_geom_torsion_atom_site_label_1
_geom_torsion_atom_site_label_2
_geom_torsion_atom_site_label_3
_geom_torsion_atom_site_label_4
_geom_torsion
N1 C1 C2 C3 -54.22(17)
C1 C2 C3 C4 53.92(19)
C2 C3 C4 C5 -55.34(18)
C3 C4 C5 N1 58.10(15)
C3 C4 C5 C8 170.81(12)
N1 C6 C7 C23 147.66(10)
C16 C6 C7 C23 -86.48(13)
C17 C6 C7 C23 26.31(14)
N1 C6 C7 C24 -100.46(11)
C16 C6 C7 C24 25.40(14)
C17 C6 C7 C24 138.19(10)
N1 C6 C7 C8 16.20(11)
C16 C6 C7 C8 142.06(11)
C17 C6 C7 C8 -105.16(11)
N1 C5 C8 C9 -163.80(11)
C4 C5 C8 C9 78.22(16)
N1 C5 C8 C7 -35.14(12)
C4 C5 C8 C7 -153.12(11)
C23 C7 C8 C9 15.14(16)
C24 C7 C8 C9 -101.89(13)
C6 C7 C8 C9 142.87(11)
C23 C7 C8 C5 -115.95(12)
C24 C7 C8 C5 127.02(11)
C6 C7 C8 C5 11.78(12)
C5 C8 C9 O2 -163.28(14)
C7 C8 C9 O2 72.00(19)
C5 C8 C9 O1 15.76(18)
C7 C8 C9 O1 -108.95(14)
C16 C11 C12 C13 1.4(2)
C11 C12 C13 C14 1.0(3)
C12 C13 C14 C15 -1.8(2)
C13 C14 C15 C16 0.2(2)
C13 C14 C15 N2 176.36(14)
C12 C11 C16 C15 -2.9(2)
C12 C11 C16 C6 178.76(14)
C14 C15 C16 C11 2.1(2)
N2 C15 C16 C11 -174.62(12)
C14 C15 C16 C6 -179.17(12)
N2 C15 C16 C6 4.08(14)
N1 C6 C16 C11 45.73(19)
C17 C6 C16 C11 169.56(14)
C7 C6 C16 C11 -73.29(18)
N1 C6 C16 C15 -132.75(11)
C17 C6 C16 C15 -8.92(13)
C7 C6 C16 C15 108.23(12)
N1 C6 C17 O3 -43.25(18)
C16 C6 C17 O3 -167.55(14)
C7 C6 C17 O3 70.37(16)
N1 C6 C17 N2 135.32(11)
C16 C6 C17 N2 11.02(13)
C7 C6 C17 N2 -111.06(11)
C23 C18 C19 C20 0.7(2)
C18 C19 C20 C21 0.0(3)
C19 C20 C21 C22 -0.2(2)
C20 C21 C22 C23 -0.3(2)
C20 C21 C22 N3 176.32(14)
C19 C18 C23 C22 -1.2(2)
C19 C18 C23 C7 179.05(14)
C21 C22 C23 C18 1.0(2)
N3 C22 C23 C18 -176.14(12)
C21 C22 C23 C7 -179.20(12)
N3 C22 C23 C7 3.66(15)
C24 C7 C23 C18 170.03(14)
C8 C7 C23 C18 48.5(2)
C6 C7 C23 C18 -73.96(18)
C24 C7 C23 C22 -9.74(13)
C8 C7 C23 C22 -131.27(12)
C6 C7 C23 C22 106.27(12)
C23 C7 C24 O4 -167.64(13)
C8 C7 C24 O4 -39.52(17)
C6 C7 C24 O4 72.24(16)
C23 C7 C24 N3 12.89(13)
C8 C7 C24 N3 141.01(11)
C6 C7 C24 N3 -107.23(11)
C16 C6 N1 C1 66.27(14)
C17 C6 N1 C1 -50.20(15)
C7 C6 N1 C1 -167.55(10)
C16 C6 N1 C5 -166.61(10)
C17 C6 N1 C5 76.93(12)
C7 C6 N1 C5 -40.43(11)
C2 C1 N1 C6 -177.87(11)
C2 C1 N1 C5 58.12(15)
C4 C5 N1 C6 170.13(10)
C8 C5 N1 C6 48.25(12)
C4 C5 N1 C1 -60.98(14)
C8 C5 N1 C1 177.14(10)
O3 C17 N2 C15 169.09(14)
C6 C17 N2 C15 -9.49(14)
C14 C15 N2 C17 -172.88(13)
C16 C15 N2 C17 3.64(15)
O4 C24 N3 C22 168.88(13)
C7 C24 N3 C22 -11.64(14)
O4 C24 N3 C25 -8.2(2)
C7 C24 N3 C25 171.31(12)
C21 C22 N3 C24 -171.74(14)
C23 C22 N3 C24 5.19(15)
C21 C22 N3 C25 5.3(2)
C23 C22 N3 C25 -177.78(13)
O2 C9 O1 C10 1.1(3)
C8 C9 O1 C10 -177.99(17)
